data_4079509
loop_
_publ_author_name
'Ho, Feny'
'Li, Yongxin'
'Mathey, Fran\,cois'

_publ_section_title
;
 Role of Steric Strain in the Chemistry of Phosphiranes
;
_journal_issue 23
_journal_name_full Organometallics
_journal_page_first 8456
_journal_paper_doi 10.1021/om3007807
_journal_volume 31
_journal_year 2012
_chemical_formula_moiety 'C13 H13 O5 P W'
_chemical_formula_sum 'C13 H13 O5 P W'
_chemical_formula_weight 464.05
_chemical_name_systematic
; 
 ? 
;
_space_group_IT_number 33
_symmetry_cell_setting orthorhombic
_symmetry_space_group_name_Hall 'P 2c -2n'
_symmetry_space_group_name_H-M 'P n a 21'
_atom_sites_solution_hydrogens geom
_atom_sites_solution_primary direct
_atom_sites_solution_secondary difmap
_audit_creation_method SHELXL-97
_cell_angle_alpha 90.00
_cell_angle_beta 90.00
_cell_angle_gamma 90.00
_cell_formula_units_Z 4
_cell_length_a 23.5818(7)
_cell_length_b 10.3225(3)
_cell_length_c 6.3947(2)
_cell_measurement_reflns_used 5309
_cell_measurement_temperature 296(2)
_cell_measurement_theta_max 28.23
_cell_measurement_theta_min 2.62
_cell_volume 1556.62(8)
_computing_cell_refinement 'Bruker SAINT'
_computing_data_collection 'Bruker APEX2'
_computing_data_reduction 'Bruker SAINT'
_computing_molecular_graphics 'Bruker SHELXTL'
_computing_publication_material 'Bruker SHELXTL'
_computing_structure_refinement 'SHELXL-97 (Sheldrick, 2008)'
_computing_structure_solution 'SHELXS-97 (Sheldrick, 2008)'
_diffrn_ambient_temperature 296(2)
_diffrn_measured_fraction_theta_full 0.996
_diffrn_measured_fraction_theta_max 0.996
_diffrn_measurement_device_type 'Bruker APEX-II CCD'
_diffrn_measurement_method '\f and \w scans'
_diffrn_radiation_monochromator graphite
_diffrn_radiation_source 'fine-focus sealed tube'
_diffrn_radiation_type MoK\a
_diffrn_radiation_wavelength 0.71073
_diffrn_reflns_av_R_equivalents 0.0289
_diffrn_reflns_av_sigmaI/netI 0.0402
_diffrn_reflns_limit_h_max 33
_diffrn_reflns_limit_h_min -33
_diffrn_reflns_limit_k_max 14
_diffrn_reflns_limit_k_min -9
_diffrn_reflns_limit_l_max 9
_diffrn_reflns_limit_l_min -6
_diffrn_reflns_number 12753
_diffrn_reflns_theta_full 30.54
_diffrn_reflns_theta_max 30.54
_diffrn_reflns_theta_min 3.26
_exptl_absorpt_coefficient_mu 7.537
_exptl_absorpt_correction_T_max 0.3785
_exptl_absorpt_correction_T_min 0.1525
_exptl_absorpt_correction_type multi-scan
_exptl_absorpt_process_details sadabs
_exptl_crystal_colour colourless
_exptl_crystal_density_diffrn 1.980
_exptl_crystal_density_method 'not measured'
_exptl_crystal_description block
_exptl_crystal_F_000 880
_exptl_crystal_size_max 0.40
_exptl_crystal_size_mid 0.20
_exptl_crystal_size_min 0.16
_refine_diff_density_max 1.073
_refine_diff_density_min -1.118
_refine_diff_density_rms 0.110
_refine_ls_abs_structure_details 'Flack H D (1983), Acta Cryst. A39, 876-881'
_refine_ls_abs_structure_Flack 0.039(14)
_refine_ls_extinction_method none
_refine_ls_goodness_of_fit_ref 1.147
_refine_ls_hydrogen_treatment constr
_refine_ls_matrix_type full
_refine_ls_number_parameters 246
_refine_ls_number_reflns 4111
_refine_ls_number_restraints 346
_refine_ls_restrained_S_all 1.113
_refine_ls_R_factor_all 0.0491
_refine_ls_R_factor_gt 0.0329
_refine_ls_shift/su_max 0.001
_refine_ls_shift/su_mean 0.000
_refine_ls_structure_factor_coef Fsqd
_refine_ls_weighting_details 'calc w=1/[\s^2^(Fo^2^)+(0.0123P)^2^+1.8443P] where P=(Fo^2^+2Fc^2^)/3'
_refine_ls_weighting_scheme calc
_refine_ls_wR_factor_gt 0.0603
_refine_ls_wR_factor_ref 0.0638
_reflns_number_gt 3277
_reflns_number_total 4111
_reflns_threshold_expression >2sigma(I)
_cod_data_source_file om3007807_si_003.cif
_cod_data_source_block mat148s
_cod_depositor_comments
;
The following automatic conversions were performed:

'_symmetry_cell_setting' value 'Orthorhombic' changed to
'orthorhombic' according to
/home/saulius/struct/CIF-dictionaries/cif_core.dic dictionary named
'cif_core.dic' version 2.4.2 from 2011-04-26.

Automatic conversion script
Id: cif_fix_values 1891 2012-01-12 08:04:46Z andrius 
;
_cod_original_sg_symbol_H-M Pna2(1)
_cod_database_code 4079509

loop_
_symmetry_equiv_pos_as_xyz
'x, y, z'
'-x, -y, z+1/2'
'x+1/2, -y+1/2, z'
'-x+1/2, y+1/2, z+1/2'

loop_
_atom_site_label
_atom_site_type_symbol
_atom_site_fract_x
_atom_site_fract_y
_atom_site_fract_z
_atom_site_U_iso_or_equiv
_atom_site_adp_type
_atom_site_occupancy
_atom_site_symmetry_multiplicity
_atom_site_calc_flag
_atom_site_refinement_flags
_atom_site_disorder_assembly
_atom_site_disorder_group
W1 W 0.134759(8) 0.375181(18) 0.73875(13) 0.03900(7) Uani 1 1 d . A .
C1 C 0.1840(3) 0.4345(6) 0.4952(10) 0.0450(15) Uani 1 1 d . . .
C2 C 0.2049(4) 0.3069(7) 0.8864(11) 0.0606(19) Uani 1 1 d . . .
C3 C 0.0873(3) 0.3157(6) 0.9886(10) 0.0519(17) Uani 1 1 d . . .
C4 C 0.0647(3) 0.4464(6) 0.5900(9) 0.0403(14) Uani 1 1 d . . .
C5 C 0.1242(3) 0.2047(6) 0.5974(11) 0.057(2) Uani 1 1 d . . .
C6 C 0.2258(3) 0.6428(7) 0.9232(14) 0.067(2) Uani 1 1 d . A .
H6A H 0.2304 0.7254 0.8562 0.100 Uiso 1 1 calc R . .
H6B H 0.2496 0.5800 0.8562 0.100 Uiso 1 1 calc R . .
H6C H 0.2361 0.6500 1.0679 0.100 Uiso 1 1 calc R . .
C7 C 0.1033(6) 0.6494(10) 1.1076(18) 0.035(2) Uani 0.68(2) 1 d PDU A 1
H7 H 0.0732 0.5886 1.1471 0.042 Uiso 0.68(2) 1 calc PR A 1
C8 C 0.0958(5) 0.7136(10) 0.8924(18) 0.040(3) Uani 0.68(2) 1 d PDU A 1
H8 H 0.0616 0.6889 0.8153 0.048 Uiso 0.68(2) 1 calc PR A 1
C9 C 0.1014(7) 0.8575(10) 0.944(2) 0.060(3) Uani 0.68(2) 1 d PDU A 1
H9 H 0.1116 0.9132 0.8256 0.072 Uiso 0.68(2) 1 calc PR A 1
C10 C 0.1438(6) 0.8574(14) 1.126(2) 0.061(3) Uani 0.68(2) 1 d PDU A 1
H10A H 0.1811 0.8270 1.0845 0.073 Uiso 0.68(2) 1 calc PR A 1
H10B H 0.1469 0.9413 1.1932 0.073 Uiso 0.68(2) 1 calc PR A 1
C11 C 0.1122(5) 0.7601(12) 1.257(2) 0.048(2) Uani 0.68(2) 1 d PDU A 1
H11 H 0.1304 0.7371 1.3898 0.058 Uiso 0.68(2) 1 calc PR A 1
C12 C 0.0541(5) 0.8264(14) 1.277(3) 0.058(3) Uani 0.68(2) 1 d PDU A 1
H12A H 0.0539 0.8890 1.3900 0.069 Uiso 0.68(2) 1 calc PR A 1
H12B H 0.0242 0.7635 1.3002 0.069 Uiso 0.68(2) 1 calc PR A 1
C13 C 0.0473(6) 0.8952(12) 1.057(3) 0.071(3) Uani 0.68(2) 1 d PDU A 1
H13A H 0.0141 0.8636 0.9834 0.085 Uiso 0.68(2) 1 calc PR A 1
H13B H 0.0444 0.9885 1.0723 0.085 Uiso 0.68(2) 1 calc PR A 1
C7A C 0.1010(12) 0.672(2) 1.073(4) 0.042(4) Uani 0.32(2) 1 d PDU A 2
H7A H 0.0668 0.6218 1.1055 0.050 Uiso 0.32(2) 1 calc PR A 2
C8A C 0.1047(12) 0.724(2) 0.847(4) 0.048(4) Uani 0.32(2) 1 d PDU A 2
H8A H 0.0723 0.7037 0.7566 0.057 Uiso 0.32(2) 1 calc PR A 2
C9A C 0.1167(12) 0.869(2) 0.879(4) 0.058(4) Uani 0.32(2) 1 d PDU A 2
H9A H 0.1329 0.9148 0.7588 0.070 Uiso 0.32(2) 1 calc PR A 2
C10A C 0.1513(10) 0.871(3) 1.078(5) 0.060(4) Uani 0.32(2) 1 d PDU A 2
H10C H 0.1557 0.9579 1.1335 0.072 Uiso 0.32(2) 1 calc PR A 2
H10D H 0.1881 0.8307 1.0608 0.072 Uiso 0.32(2) 1 calc PR A 2
C11A C 0.1112(11) 0.789(3) 1.209(4) 0.052(4) Uani 0.32(2) 1 d PDU A 2
H11A H 0.1233 0.7714 1.3528 0.062 Uiso 0.32(2) 1 calc PR A 2
C12A C 0.0545(11) 0.861(3) 1.184(5) 0.058(4) Uani 0.32(2) 1 d PDU A 2
H12C H 0.0505 0.9291 1.2874 0.070 Uiso 0.32(2) 1 calc PR A 2
H12D H 0.0226 0.8020 1.1954 0.070 Uiso 0.32(2) 1 calc PR A 2
C13A C 0.0598(11) 0.918(2) 0.957(5) 0.063(4) Uani 0.32(2) 1 d PDU A 2
H13C H 0.0292 0.8871 0.8686 0.075 Uiso 0.32(2) 1 calc PR A 2
H13D H 0.0591 1.0118 0.9597 0.075 Uiso 0.32(2) 1 calc PR A 2
O1 O 0.2103(2) 0.4647(5) 0.3583(8) 0.0738(15) Uani 1 1 d . . .
O2 O 0.2444(3) 0.2687(8) 0.9644(10) 0.107(3) Uani 1 1 d . . .
O3 O 0.0616(3) 0.2826(6) 1.1281(9) 0.0828(18) Uani 1 1 d . . .
O4 O 0.0270(2) 0.4859(5) 0.5050(8) 0.0661(14) Uani 1 1 d . . .
O5 O 0.1202(3) 0.1057(5) 0.5197(11) 0.098(2) Uani 1 1 d . . .
P1 P 0.15148(7) 0.59145(13) 0.9029(2) 0.0356(3) Uani 1 1 d D . .

loop_
_atom_site_aniso_label
_atom_site_aniso_U_11
_atom_site_aniso_U_22
_atom_site_aniso_U_33
_atom_site_aniso_U_23
_atom_site_aniso_U_13
_atom_site_aniso_U_12
W1 0.05200(12) 0.03264(9) 0.03235(10) -0.00480(16) -0.0002(2) 0.00357(9)
C1 0.063(4) 0.041(3) 0.031(3) 0.003(3) 0.002(3) 0.015(3)
C2 0.085(6) 0.069(4) 0.028(3) 0.000(3) 0.002(4) 0.027(4)
C3 0.076(5) 0.043(3) 0.037(4) 0.001(3) 0.000(4) -0.001(3)
C4 0.054(4) 0.040(3) 0.027(3) -0.003(2) -0.001(3) -0.007(3)
C5 0.096(6) 0.036(3) 0.040(4) -0.005(3) 0.002(4) 0.006(3)
C6 0.053(4) 0.071(5) 0.075(5) -0.011(4) 0.019(4) -0.028(4)
C7 0.047(5) 0.025(4) 0.034(5) -0.001(3) 0.001(4) -0.002(3)
C8 0.059(5) 0.029(4) 0.033(5) -0.001(4) -0.005(4) -0.003(4)
C9 0.093(6) 0.031(4) 0.055(5) -0.001(4) 0.009(5) -0.005(5)
C10 0.086(5) 0.036(5) 0.061(6) -0.018(5) 0.014(5) -0.017(4)
C11 0.061(4) 0.042(5) 0.042(5) -0.013(4) 0.010(5) -0.005(4)
C12 0.073(5) 0.042(6) 0.058(7) -0.018(5) 0.009(5) 0.005(4)
C13 0.096(6) 0.038(5) 0.078(8) -0.008(5) 0.001(6) 0.016(5)
C7A 0.051(7) 0.034(6) 0.040(7) -0.011(6) 0.001(7) -0.004(6)
C8A 0.068(9) 0.029(6) 0.047(7) -0.001(6) -0.009(7) -0.006(6)
C9A 0.076(8) 0.038(6) 0.060(7) -0.006(6) 0.004(6) -0.004(7)
C10A 0.077(7) 0.040(7) 0.064(9) -0.023(7) 0.008(6) -0.014(6)
C11A 0.068(6) 0.037(7) 0.050(6) -0.015(5) 0.007(6) -0.005(5)
C12A 0.076(7) 0.036(8) 0.063(8) -0.010(7) 0.009(7) 0.001(6)
C13A 0.081(8) 0.041(7) 0.065(9) -0.008(7) 0.004(7) 0.002(7)
O1 0.092(4) 0.092(4) 0.038(3) 0.017(3) 0.020(3) 0.017(3)
O2 0.107(5) 0.162(7) 0.052(4) 0.010(4) -0.006(4) 0.072(5)
O3 0.106(5) 0.088(4) 0.054(3) 0.018(3) 0.026(3) -0.010(3)
O4 0.050(3) 0.086(4) 0.062(3) 0.013(3) -0.012(3) 0.004(3)
O5 0.169(7) 0.034(3) 0.091(5) -0.027(3) 0.015(4) -0.009(3)
P1 0.0468(8) 0.0303(6) 0.0296(7) -0.0037(6) 0.0001(7) -0.0064(6)

loop_
_atom_type_symbol
_atom_type_description
_atom_type_scat_dispersion_real
_atom_type_scat_dispersion_imag
_atom_type_scat_source
C C 0.0033 0.0016 'International Tables Vol C Tables 4.2.6.8 and 6.1.1.4'
H H 0.0000 0.0000 'International Tables Vol C Tables 4.2.6.8 and 6.1.1.4'
O O 0.0106 0.0060 'International Tables Vol C Tables 4.2.6.8 and 6.1.1.4'
P P 0.1023 0.0942 'International Tables Vol C Tables 4.2.6.8 and 6.1.1.4'
W W -0.8490 6.8722 'International Tables Vol C Tables 4.2.6.8 and 6.1.1.4'

loop_
_geom_angle_atom_site_label_1
_geom_angle_atom_site_label_2
_geom_angle_atom_site_label_3
_geom_angle
C5 W1 C2 90.4(3)
C5 W1 C1 89.4(3)
C2 W1 C1 89.7(3)
C5 W1 C4 90.3(3)
C2 W1 C4 179.2(3)
C1 W1 C4 89.8(2)
C5 W1 C3 91.2(3)
C2 W1 C3 88.8(3)
C1 W1 C3 178.4(3)
C4 W1 C3 91.7(3)
C5 W1 P1 177.3(2)
C2 W1 P1 89.2(2)
C1 W1 P1 87.87(18)
C4 W1 P1 90.10(16)
C3 W1 P1 91.50(19)
O1 C1 W1 178.1(6)
O2 C2 W1 178.5(7)
O3 C3 W1 179.2(7)
O4 C4 W1 178.5(6)
O5 C5 W1 177.1(8)
P1 C6 H6A 109.5
P1 C6 H6B 109.5
H6A C6 H6B 109.5
P1 C6 H6C 109.5
H6A C6 H6C 109.5
H6B C6 H6C 109.5
C11 C7 C8 104.9(7)
C11 C7 P1 127.9(9)
C8 C7 P1 64.7(4)
C11 C7 H7 115.1
C8 C7 H7 115.1
P1 C7 H7 115.1
C9 C8 C7 102.5(7)
C9 C8 P1 127.1(9)
C7 C8 P1 65.5(4)
C9 C8 H8 115.6
C7 C8 H8 115.6
P1 C8 H8 115.6
C13 C9 C8 106.2(9)
C13 C9 C10 100.8(10)
C8 C9 C10 102.6(8)
C13 C9 H9 115.1
C8 C9 H9 115.1
C10 C9 H9 115.1
C11 C10 C9 95.8(9)
C11 C10 H10A 112.6
C9 C10 H10A 112.6
C11 C10 H10B 112.6
C9 C10 H10B 112.6
H10A C10 H10B 110.1
C7 C11 C10 102.8(9)
C7 C11 C12 105.4(8)
C10 C11 C12 101.0(9)
C7 C11 H11 115.3
C10 C11 H11 115.3
C12 C11 H11 115.3
C11 C12 C13 102.5(10)
C11 C12 H12A 111.3
C13 C12 H12A 111.3
C11 C12 H12B 111.3
C13 C12 H12B 111.3
H12A C12 H12B 109.2
C9 C13 C12 102.9(8)
C9 C13 H13A 111.2
C12 C13 H13A 111.2
C9 C13 H13B 111.2
C12 C13 H13B 111.2
H13A C13 H13B 109.1
C11A C7A C8A 104.3(13)
C11A C7A P1 127.4(18)
C8A C7A P1 64.1(7)
C11A C7A H7A 115.4
C8A C7A H7A 115.4
P1 C7A H7A 115.4
C9A C8A C7A 103.2(13)
C9A C8A P1 127.1(17)
C7A C8A P1 65.1(7)
C9A C8A H8A 115.6
C7A C8A H8A 115.6
P1 C8A H8A 115.6
C10A C9A C13A 101.1(16)
C10A C9A C8A 103.1(14)
C13A C9A C8A 101.9(16)
C10A C9A H9A 116.1
C13A C9A H9A 116.1
C8A C9A H9A 116.1
C9A C10A C11A 96.9(13)
C9A C10A H10C 112.4
C11A C10A H10C 112.4
C9A C10A H10D 112.4
C11A C10A H10D 112.4
H10C C10A H10D 109.9
C7A C11A C10A 103.2(15)
C7A C11A C12A 100.9(15)
C10A C11A C12A 102.4(15)
C7A C11A H11A 116.0
C10A C11A H11A 116.0
C12A C11A H11A 116.0
C11A C12A C13A 101.9(15)
C11A C12A H12C 111.4
C13A C12A H12C 111.4
C11A C12A H12D 111.4
C13A C12A H12D 111.4
H12C C12A H12D 109.3
C9A C13A C12A 104.5(14)
C9A C13A H13C 110.9
C12A C13A H13C 110.9
C9A C13A H13D 110.9
C12A C13A H13D 110.9
H13C C13A H13D 108.9
C8A P1 C7A 50.8(6)
C8A P1 C8 11.9(11)
C7A P1 C8 39.9(10)
C8A P1 C7 60.8(11)
C7A P1 C7 10.1(10)
C8 P1 C7 49.8(4)
C8A P1 C6 112.3(10)
C7A P1 C6 116.9(11)
C8 P1 C6 119.4(5)
C7 P1 C6 116.6(5)
C8A P1 W1 120.1(8)
C7A P1 W1 123.8(9)
C8 P1 W1 119.3(4)
C7 P1 W1 119.6(4)
C6 P1 W1 116.0(2)

loop_
_geom_bond_atom_site_label_1
_geom_bond_atom_site_label_2
_geom_bond_distance
W1 C5 1.994(7)
W1 C2 2.030(8)
W1 C1 2.037(7)
W1 C4 2.044(7)
W1 C3 2.045(7)
W1 P1 2.4983(14)
C1 O1 1.118(7)
C2 O2 1.129(9)
C3 O3 1.131(8)
C4 O4 1.118(7)
C5 O5 1.140(8)
C6 P1 1.835(7)
C6 H6A 0.9600
C6 H6B 0.9600
C6 H6C 0.9600
C7 C11 1.505(11)
C7 C8 1.538(11)
C7 P1 1.834(8)
C7 H7 0.9800
C8 C9 1.527(10)
C8 P1 1.822(8)
C8 H8 0.9800
C9 C13 1.517(17)
C9 C10 1.535(14)
C9 H9 0.9800
C10 C11 1.506(13)
C10 H10A 0.9700
C10 H10B 0.9700
C11 C12 1.536(11)
C11 H11 0.9800
C12 C13 1.585(19)
C12 H12A 0.9700
C12 H12B 0.9700
C13 H13A 0.9700
C13 H13B 0.9700
C7A C11A 1.511(16)
C7A C8A 1.547(17)
C7A P1 1.811(14)
C7A H7A 0.9800
C8A C9A 1.532(16)
C8A P1 1.795(14)
C8A H8A 0.9800
C9A C10A 1.514(19)
C9A C13A 1.52(2)
C9A H9A 0.9800
C10A C11A 1.520(19)
C10A H10C 0.9700
C10A H10D 0.9700
C11A C12A 1.538(17)
C11A H11A 0.9800
C12A C13A 1.57(2)
C12A H12C 0.9700
C12A H12D 0.9700
C13A H13C 0.9700
C13A H13D 0.9700
